data_7052709
loop_
_publ_author_name
'Vasudevan, Kalyan V.'
'Cowley, Alan H.'

_publ_section_title
;
 New bimetallic complexes supported by a tetrakis(imino)pyracene (TIP)
 ligand
;
_journal_issue 10
_journal_name_full 'New Journal of Chemistry'
_journal_page_first 2043
_journal_paper_doi 10.1039/c1nj20128j
_journal_volume 35
_journal_year 2011
_chemical_formula_moiety 'C62 H72 N4 Pd2 Br4'
_chemical_formula_sum 'C62 H72 Br4 Cl0 N4 Pd2'
_chemical_formula_weight 1405.68
_space_group_IT_number 61
_symmetry_cell_setting orthorhombic
_symmetry_space_group_name_Hall '-P 2ac 2ab'
_symmetry_space_group_name_H-M 'P b c a'
_atom_sites_solution_hydrogens geom
_atom_sites_solution_primary direct
_atom_sites_solution_secondary difmap
_audit_creation_method
;
manual editing of the .cif file
created by SHELXTL Ver. 6.10
;
_cell_angle_alpha 90.000
_cell_angle_beta 90.000
_cell_angle_gamma 90.000
_cell_formula_units_Z 4
_cell_length_a 19.605(5)
_cell_length_b 15.173(5)
_cell_length_c 23.927(5)
_cell_measurement_temperature 153(2)
_cell_volume 7117(3)
_computing_cell_refinement 'Collect software, Nonius B.V. 1998'
_computing_data_collection 'Collect software, Nonius B.V. 1998'
_computing_data_reduction
;
DENZO and Scalepack (Otwinoski and Minor, 1997)
;
_computing_molecular_graphics 'XP SHELXTL/PC, Siemens Analytical'
_computing_structure_refinement 'XL SHELXTL/PC, Siemens Analytical'
_computing_structure_solution
;
SIR97 - Altomare A., Burla M.C., Camalli M., Cascarano G.L., Giacovazzo C.,
Guagliardi A., Moliterni A.G.G., Polidori G.,Spagna R.
;
_diffrn_ambient_temperature 153(2)
_diffrn_measured_fraction_theta_full 0.995
_diffrn_measured_fraction_theta_max 0.995
_diffrn_radiation_monochromator graphite
_diffrn_radiation_source 'fine-focus sealed tube'
_diffrn_radiation_type MoK\a
_diffrn_radiation_wavelength 0.71069
_diffrn_reflns_av_R_equivalents 0.0623
_diffrn_reflns_av_sigmaI/netI 0.0635
_diffrn_reflns_limit_h_max 25
_diffrn_reflns_limit_h_min -24
_diffrn_reflns_limit_k_max 19
_diffrn_reflns_limit_k_min -19
_diffrn_reflns_limit_l_max 31
_diffrn_reflns_limit_l_min -31
_diffrn_reflns_number 26799
_diffrn_reflns_theta_full 27.55
_diffrn_reflns_theta_max 27.55
_diffrn_reflns_theta_min 1.90
_exptl_absorpt_coefficient_mu 2.785
_exptl_absorpt_correction_T_max .997
_exptl_absorpt_correction_T_min .992
_exptl_absorpt_correction_type multi-scan
_exptl_absorpt_process_details 'DENZO and Scalepack (Otwinoski and Minor, 1997)'
_exptl_crystal_colour red
_exptl_crystal_density_diffrn 1.312
_exptl_crystal_density_method 'not measured'
_exptl_crystal_description block
_exptl_crystal_F_000 2816
_exptl_crystal_size_max 0.15
_exptl_crystal_size_mid 0.12
_exptl_crystal_size_min 0.10
_refine_diff_density_max 2.508
_refine_diff_density_min -1.527
_refine_diff_density_rms 0.131
_refine_ls_extinction_method none
_refine_ls_goodness_of_fit_ref 1.062
_refine_ls_hydrogen_treatment constr
_refine_ls_matrix_type full
_refine_ls_number_parameters 333
_refine_ls_number_reflns 8177
_refine_ls_number_restraints 0
_refine_ls_restrained_S_all 1.062
_refine_ls_R_factor_all 0.1095
_refine_ls_R_factor_gt 0.0672
_refine_ls_shift/su_max 0.001
_refine_ls_shift/su_mean 0.000
_refine_ls_structure_factor_coef Fsqd
_refine_ls_weighting_details 'calc w=1/[\s^2^(Fo^2^)+(0.1068P)^2^+0.9300P] where P=(Fo^2^+2Fc^2^)/3'
_refine_ls_weighting_scheme calc
_refine_ls_wR_factor_gt 0.1729
_refine_ls_wR_factor_ref 0.1906
_reflns_number_gt 5069
_reflns_number_total 8177
_reflns_threshold_expression >2sigma(I)
_cod_data_source_file c1nj20128j.txt
_cod_data_source_block kv076b
_cod_depositor_comments
;
The following automatic conversions were performed:

'_symmetry_cell_setting' value 'Orthorhombic' changed to
'orthorhombic' according to
/home/saulius/struct/CIF-dictionaries/cif_core.dic dictionary named
'cif_core.dic' version 2.4.1 from 2010-06-29.

Automatic conversion script
Id: cif_fix_values 1715 2011-07-08 13:25:40Z adriana 
;
_cod_original_sg_symbol_Hall -P2ac2ab
_cod_original_sg_symbol_H-M Pbca
_cod_database_code 7052709

loop_
_symmetry_equiv_pos_as_xyz
'x, y, z'
'-x+1/2, -y, z+1/2'
'x+1/2, -y+1/2, -z'
'-x, y+1/2, -z+1/2'
'-x, -y, -z'
'x-1/2, y, -z-1/2'
'-x-1/2, y-1/2, z'
'x, -y-1/2, z-1/2'

loop_
_atom_site_label
_atom_site_type_symbol
_atom_site_fract_x
_atom_site_fract_y
_atom_site_fract_z
_atom_site_U_iso_or_equiv
_atom_site_adp_type
_atom_site_occupancy
_atom_site_symmetry_multiplicity
_atom_site_calc_flag
_atom_site_refinement_flags
C1 C 1.0786(3) 0.0841(4) 0.0886(2) 0.0361(12) Uani 1 1 d .
C2 C 1.0765(2) 0.0174(4) 0.0448(2) 0.0387(13) Uani 1 1 d .
C3 C 1.0107(3) 0.0264(4) 0.0214(2) 0.0360(12) Uani 1 1 d .
C4 C 0.9673(3) 0.0884(4) 0.0458(2) 0.0377(12) Uani 1 1 d .
C5 C 1.0105(3) 0.1296(4) 0.0894(2) 0.0365(12) Uani 1 1 d .
C6 C 0.9023(3) 0.0990(4) 0.0234(2) 0.0402(13) Uani 1 1 d .
H6 H 0.8733 0.1417 0.0380 0.048 Uiso 1 1 calc R
C7 C 0.8799(3) 0.0452(4) -0.0216(2) 0.0425(14) Uani 1 1 d .
H7 H 0.8359 0.0518 -0.0357 0.051 Uiso 1 1 calc R
C8 C 1.1880(3) 0.0667(4) 0.1288(2) 0.0402(13) Uani 1 1 d .
C9 C 1.1936(3) -0.0046(4) 0.1643(2) 0.0439(14) Uani 1 1 d .
C10 C 1.2586(3) -0.0444(5) 0.1676(3) 0.0629(19) Uani 1 1 d .
H10 H 1.2651 -0.0922 0.1914 0.075 Uiso 1 1 calc R
C11 C 1.3123(3) -0.0137(6) 0.1363(4) 0.074(2) Uani 1 1 d .
H11 H 1.3545 -0.0414 0.1385 0.089 Uiso 1 1 calc R
C12 C 1.3037(3) 0.0588(5) 0.1012(3) 0.070(2) Uani 1 1 d .
H12 H 1.3403 0.0792 0.0802 0.084 Uiso 1 1 calc R
C13 C 1.2407(3) 0.1012(4) 0.0975(3) 0.0508(16) Uani 1 1 d .
C14 C 1.1353(4) -0.0398(5) 0.1990(3) 0.065(2) Uani 1 1 d .
H14 H 1.0944 -0.0059 0.1892 0.078 Uiso 1 1 calc R
C15 C 1.1487(6) -0.0259(8) 0.2598(4) 0.121(4) Uani 1 1 d .
H15A H 1.1072 -0.0340 0.2804 0.181 Uiso 1 1 calc R
H15B H 1.1654 0.0329 0.2656 0.181 Uiso 1 1 calc R
H15C H 1.1821 -0.0676 0.2724 0.181 Uiso 1 1 calc R
C16 C 1.1199(5) -0.1365(6) 0.1874(4) 0.104(3) Uani 1 1 d .
H16A H 1.1058 -0.1433 0.1492 0.155 Uiso 1 1 calc R
H16B H 1.0841 -0.1562 0.2117 0.155 Uiso 1 1 calc R
H16C H 1.1602 -0.1711 0.1940 0.155 Uiso 1 1 calc R
C17 C 1.2328(4) 0.1801(5) 0.0604(4) 0.073(2) Uani 1 1 d .
H17 H 1.1872 0.2049 0.0664 0.087 Uiso 1 1 calc R
C18 C 1.2399(9) 0.1576(9) -0.0009(5) 0.168(7) Uani 1 1 d .
H18A H 1.2872 0.1490 -0.0097 0.252 Uiso 1 1 calc R
H18B H 1.2220 0.2049 -0.0231 0.252 Uiso 1 1 calc R
H18C H 1.2151 0.1045 -0.0088 0.252 Uiso 1 1 calc R
C19 C 1.2855(6) 0.2520(7) 0.0727(5) 0.122(4) Uani 1 1 d .
H19A H 1.2796 0.2728 0.1103 0.183 Uiso 1 1 calc R
H19B H 1.2793 0.3000 0.0471 0.183 Uiso 1 1 calc R
H19C H 1.3306 0.2282 0.0685 0.183 Uiso 1 1 calc R
C20 C 0.9347(3) 0.2314(4) 0.1311(2) 0.0372(13) Uani 1 1 d .
C21 C 0.8836(3) 0.1837(4) 0.1601(3) 0.0474(15) Uani 1 1 d .
C22 C 0.8203(3) 0.2218(5) 0.1637(3) 0.0611(19) Uani 1 1 d .
H22 H 0.7853 0.1917 0.1817 0.073 Uiso 1 1 calc R
C23 C 0.8076(3) 0.3038(6) 0.1411(3) 0.069(2) Uani 1 1 d .
H23 H 0.7647 0.3292 0.1447 0.083 Uiso 1 1 calc R
C24 C 0.8594(4) 0.3487(5) 0.1128(3) 0.067(2) Uani 1 1 d .
H24 H 0.8502 0.4036 0.0973 0.080 Uiso 1 1 calc R
C25 C 0.9235(3) 0.3135(4) 0.1074(3) 0.0431(14) Uani 1 1 d .
C26 C 0.8989(3) 0.0970(4) 0.1909(3) 0.0574(17) Uani 1 1 d .
H26 H 0.9387 0.0704 0.1728 0.069 Uiso 1 1 calc R
C27 C 0.8410(5) 0.0311(5) 0.1869(4) 0.096(3) Uani 1 1 d .
H27A H 0.8000 0.0571 0.2013 0.144 Uiso 1 1 calc R
H27B H 0.8521 -0.0204 0.2083 0.144 Uiso 1 1 calc R
H27C H 0.8343 0.0148 0.1485 0.144 Uiso 1 1 calc R
C28 C 0.9181(6) 0.1151(6) 0.2504(4) 0.103(3) Uani 1 1 d .
H28A H 0.9573 0.1531 0.2514 0.154 Uiso 1 1 calc R
H28B H 0.9288 0.0605 0.2688 0.154 Uiso 1 1 calc R
H28C H 0.8807 0.1431 0.2692 0.154 Uiso 1 1 calc R
C29 C 0.9807(4) 0.3604(4) 0.0750(3) 0.0535(16) Uani 1 1 d .
H29 H 1.0242 0.3366 0.0884 0.064 Uiso 1 1 calc R
C30 C 0.9759(5) 0.3409(6) 0.0133(3) 0.083(2) Uani 1 1 d .
H30A H 0.9309 0.3547 0.0002 0.124 Uiso 1 1 calc R
H30B H 0.9851 0.2796 0.0069 0.124 Uiso 1 1 calc R
H30C H 1.0087 0.3760 -0.0065 0.124 Uiso 1 1 calc R
C31 C 0.9816(4) 0.4600(5) 0.0854(4) 0.082(2) Uani 1 1 d .
H31A H 0.9407 0.4858 0.0706 0.124 Uiso 1 1 calc R
H31B H 1.0205 0.4855 0.0673 0.124 Uiso 1 1 calc R
H31C H 0.9840 0.4711 0.1248 0.124 Uiso 1 1 calc R
N1 N 1.1218(2) 0.1104(3) 0.12565(17) 0.0346(10) Uani 1 1 d .
N2 N 1.0014(2) 0.1918(3) 0.12536(18) 0.0355(10) Uani 1 1 d .
Br1 Br 1.19032(3) 0.22715(4) 0.22613(3) 0.0519(2) Uani 1 1 d .
Br2 Br 1.04165(3) 0.34143(5) 0.21953(3) 0.0579(2) Uani 1 1 d .
Pd1 Pd 1.08758(2) 0.21491(3) 0.173011(17) 0.03710(16) Uani 1 1 d .

loop_
_atom_site_aniso_label
_atom_site_aniso_U_11
_atom_site_aniso_U_22
_atom_site_aniso_U_33
_atom_site_aniso_U_23
_atom_site_aniso_U_13
_atom_site_aniso_U_12
C1 0.033(3) 0.042(3) 0.033(3) -0.001(2) -0.004(2) 0.003(2)
C2 0.030(3) 0.060(4) 0.026(3) 0.001(3) -0.001(2) 0.005(3)
C3 0.032(3) 0.048(3) 0.028(3) -0.002(2) -0.005(2) 0.007(2)
C4 0.035(3) 0.050(3) 0.028(3) -0.005(3) -0.001(2) 0.000(3)
C5 0.033(3) 0.048(3) 0.029(3) -0.002(3) 0.004(2) -0.001(2)
C6 0.033(3) 0.048(3) 0.039(3) -0.004(3) -0.004(2) 0.009(2)
C7 0.034(3) 0.063(4) 0.031(3) -0.007(3) -0.005(2) 0.006(3)
C8 0.038(3) 0.053(3) 0.030(3) -0.008(3) -0.004(2) 0.000(3)
C9 0.039(3) 0.059(4) 0.034(3) 0.004(3) -0.002(2) 0.002(3)
C10 0.061(4) 0.078(5) 0.050(4) 0.018(4) -0.012(3) 0.016(4)
C11 0.032(3) 0.102(6) 0.089(6) -0.006(5) -0.007(4) 0.015(4)
C12 0.044(4) 0.083(5) 0.082(6) -0.012(5) 0.013(4) -0.008(4)
C13 0.035(3) 0.064(4) 0.053(4) -0.003(3) 0.008(3) -0.005(3)
C14 0.060(4) 0.085(5) 0.050(4) 0.031(4) 0.006(3) 0.004(4)
C15 0.157(10) 0.147(9) 0.059(6) 0.008(6) 0.018(6) -0.070(8)
C16 0.103(7) 0.113(8) 0.094(7) -0.024(6) 0.039(6) -0.053(6)
C17 0.059(4) 0.070(5) 0.089(6) 0.015(4) 0.020(4) -0.004(4)
C18 0.277(19) 0.155(12) 0.071(7) 0.029(8) -0.032(10) -0.091(11)
C19 0.168(12) 0.095(7) 0.104(9) 0.005(6) 0.032(8) -0.030(7)
C20 0.036(3) 0.051(4) 0.024(3) -0.009(2) 0.002(2) 0.000(3)
C21 0.046(3) 0.054(4) 0.042(4) -0.010(3) 0.011(3) -0.005(3)
C22 0.051(4) 0.065(5) 0.067(5) -0.011(4) 0.031(3) -0.006(3)
C23 0.040(4) 0.087(6) 0.081(6) -0.014(5) 0.010(4) 0.005(4)
C24 0.059(4) 0.062(4) 0.079(5) 0.001(4) -0.006(4) 0.014(4)
C25 0.040(3) 0.051(4) 0.038(3) -0.001(3) -0.001(2) 0.008(3)
C26 0.067(4) 0.050(4) 0.056(4) 0.004(3) 0.024(3) 0.004(3)
C27 0.128(7) 0.060(5) 0.101(7) 0.000(5) 0.011(6) -0.033(5)
C28 0.155(9) 0.081(6) 0.072(6) 0.015(5) -0.026(6) -0.005(6)
C29 0.064(4) 0.050(4) 0.046(4) 0.010(3) 0.003(3) 0.002(3)
C30 0.106(6) 0.095(6) 0.047(5) 0.021(4) 0.012(4) -0.009(5)
C31 0.087(6) 0.068(5) 0.092(7) 0.017(5) 0.003(5) -0.006(4)
N1 0.032(2) 0.051(3) 0.021(2) 0.001(2) -0.0023(17) 0.001(2)
N2 0.034(2) 0.041(3) 0.031(2) 0.000(2) 0.0011(19) 0.001(2)
Br1 0.0464(4) 0.0663(5) 0.0430(4) -0.0084(3) -0.0131(3) -0.0044(3)
Br2 0.0546(4) 0.0640(5) 0.0552(4) -0.0232(3) 0.0005(3) 0.0002(3)
Pd1 0.0356(2) 0.0489(3) 0.0268(2) -0.00427(18) -0.00038(17) -0.00333(18)

loop_
_atom_type_symbol
_atom_type_description
_atom_type_scat_dispersion_real
_atom_type_scat_dispersion_imag
_atom_type_scat_source
C C 0.0033 0.0016 'International Tables Vol C Tables 4.2.6.8 and 6.1.1.4'
H H 0.0000 0.0000 'International Tables Vol C Tables 4.2.6.8 and 6.1.1.4'
N N 0.0061 0.0033 'International Tables Vol C Tables 4.2.6.8 and 6.1.1.4'
Cl Cl 0.1484 0.1585 'International Tables Vol C Tables 4.2.6.8 and 6.1.1.4'
Br Br -0.2901 2.4595 'International Tables Vol C Tables 4.2.6.8 and 6.1.1.4'
Pd Pd -0.9988 1.0072 'International Tables Vol C Tables 4.2.6.8 and 6.1.1.4'

loop_
_geom_angle_atom_site_label_1
_geom_angle_atom_site_label_2
_geom_angle_atom_site_label_3
_geom_angle
_geom_angle_site_symmetry_1
N1 C1 C2 136.7(5) .
N1 C1 C5 115.7(5) .
C2 C1 C5 107.6(4) .
C7 C2 C3 118.0(5) 5_755
C7 C2 C1 137.9(5) 5_755
C3 C2 C1 104.1(4) .
C3 C3 C4 121.5(6) 5_755
C3 C3 C2 121.3(6) 5_755
C4 C3 C2 117.1(5) .
C6 C4 C3 118.3(5) .
C6 C4 C5 138.2(5) .
C3 C4 C5 103.3(4) .
N2 C5 C4 134.4(5) .
N2 C5 C1 117.9(5) .
C4 C5 C1 107.8(5) .
C4 C6 C7 120.6(5) .
C4 C6 H6 119.7 .
C7 C6 H6 119.7 .
C2 C7 C6 120.2(5) 5_755
C2 C7 H7 119.9 5_755
C6 C7 H7 119.9 .
C9 C8 C13 124.8(5) .
C9 C8 N1 117.4(5) .
C13 C8 N1 117.8(5) .
C8 C9 C10 116.3(5) .
C8 C9 C14 123.6(5) .
C10 C9 C14 120.0(6) .
C11 C10 C9 121.0(6) .
C11 C10 H10 119.5 .
C9 C10 H10 119.5 .
C10 C11 C12 120.2(6) .
C10 C11 H11 119.9 .
C12 C11 H11 119.9 .
C11 C12 C13 120.7(7) .
C11 C12 H12 119.7 .
C13 C12 H12 119.7 .
C8 C13 C12 116.9(6) .
C8 C13 C17 123.2(6) .
C12 C13 C17 119.9(6) .
C15 C14 C9 110.6(6) .
C15 C14 C16 110.4(7) .
C9 C14 C16 113.0(6) .
C15 C14 H14 107.6 .
C9 C14 H14 107.6 .
C16 C14 H14 107.6 .
C14 C15 H15A 109.5 .
C14 C15 H15B 109.5 .
H15A C15 H15B 109.5 .
C14 C15 H15C 109.5 .
H15A C15 H15C 109.5 .
H15B C15 H15C 109.5 .
C14 C16 H16A 109.5 .
C14 C16 H16B 109.5 .
H16A C16 H16B 109.5 .
C14 C16 H16C 109.5 .
H16A C16 H16C 109.5 .
H16B C16 H16C 109.5 .
C13 C17 C18 112.6(8) .
C13 C17 C19 112.7(8) .
C18 C17 C19 106.6(8) .
C13 C17 H17 108.3 .
C18 C17 H17 108.3 .
C19 C17 H17 108.3 .
C17 C18 H18A 109.5 .
C17 C18 H18B 109.5 .
H18A C18 H18B 109.5 .
C17 C18 H18C 109.5 .
H18A C18 H18C 109.5 .
H18B C18 H18C 109.5 .
C17 C19 H19A 109.5 .
C17 C19 H19B 109.5 .
H19A C19 H19B 109.5 .
C17 C19 H19C 109.5 .
H19A C19 H19C 109.5 .
H19B C19 H19C 109.5 .
C25 C20 C21 123.2(5) .
C25 C20 N2 118.6(5) .
C21 C20 N2 118.2(5) .
C22 C21 C20 117.0(6) .
C22 C21 C26 120.4(6) .
C20 C21 C26 122.3(6) .
C21 C22 C23 121.3(6) .
C21 C22 H22 119.4 .
C23 C22 H22 119.4 .
C22 C23 C24 119.9(6) .
C22 C23 H23 120.1 .
C24 C23 H23 120.1 .
C25 C24 C23 121.5(7) .
C25 C24 H24 119.3 .
C23 C24 H24 119.3 .
C24 C25 C20 117.1(6) .
C24 C25 C29 122.4(6) .
C20 C25 C29 120.4(5) .
C28 C26 C27 111.6(7) .
C28 C26 C21 110.4(6) .
C27 C26 C21 112.8(6) .
C28 C26 H26 107.2 .
C27 C26 H26 107.2 .
C21 C26 H26 107.2 .
C26 C27 H27A 109.5 .
C26 C27 H27B 109.5 .
H27A C27 H27B 109.5 .
C26 C27 H27C 109.5 .
H27A C27 H27C 109.5 .
H27B C27 H27C 109.5 .
C26 C28 H28A 109.5 .
C26 C28 H28B 109.5 .
H28A C28 H28B 109.5 .
C26 C28 H28C 109.5 .
H28A C28 H28C 109.5 .
H28B C28 H28C 109.5 .
C30 C29 C31 110.6(6) .
C30 C29 C25 111.0(6) .
C31 C29 C25 112.5(6) .
C30 C29 H29 107.5 .
C31 C29 H29 107.5 .
C25 C29 H29 107.5 .
C29 C30 H30A 109.5 .
C29 C30 H30B 109.5 .
H30A C30 H30B 109.5 .
C29 C30 H30C 109.5 .
H30A C30 H30C 109.5 .
H30B C30 H30C 109.5 .
C29 C31 H31A 109.5 .
C29 C31 H31B 109.5 .
H31A C31 H31B 109.5 .
C29 C31 H31C 109.5 .
H31A C31 H31C 109.5 .
H31B C31 H31C 109.5 .
C1 N1 C8 118.6(4) .
C1 N1 Pd1 113.7(3) .
C8 N1 Pd1 127.7(3) .
C5 N2 C20 119.5(4) .
C5 N2 Pd1 112.3(3) .
C20 N2 Pd1 128.1(3) .
N1 Pd1 N2 80.32(17) .
N1 Pd1 Br1 94.48(11) .
N2 Pd1 Br1 174.41(13) .
N1 Pd1 Br2 174.02(12) .
N2 Pd1 Br2 94.89(13) .
Br1 Pd1 Br2 90.42(3) .

loop_
_geom_bond_atom_site_label_1
_geom_bond_atom_site_label_2
_geom_bond_distance
_geom_bond_site_symmetry_2
C1 N1 1.288(7) .
C1 C2 1.459(8) .
C1 C5 1.503(7) .
C2 C7 1.393(8) 5_755
C2 C3 1.414(7) .
C3 C3 1.366(10) 5_755
C3 C4 1.396(7) .
C4 C6 1.391(7) .
C4 C5 1.482(7) .
C5 N2 1.289(7) .
C6 C7 1.422(8) .
C6 H6 0.9300 .
C7 C2 1.393(8) 5_755
C7 H7 0.9300 .
C8 C9 1.380(8) .
C8 C13 1.380(8) .
C8 N1 1.460(7) .
C9 C10 1.411(8) .
C9 C14 1.511(8) .
C10 C11 1.374(10) .
C10 H10 0.9300 .
C11 C12 1.394(11) .
C11 H11 0.9300 .
C12 C13 1.394(9) .
C12 H12 0.9300 .
C13 C17 1.499(10) .
C14 C15 1.494(11) .
C14 C16 1.524(11) .
C14 H14 0.9800 .
C15 H15A 0.9600 .
C15 H15B 0.9600 .
C15 H15C 0.9600 .
C16 H16A 0.9600 .
C16 H16B 0.9600 .
C16 H16C 0.9600 .
C17 C18 1.512(15) .
C17 C19 1.530(12) .
C17 H17 0.9800 .
C18 H18A 0.9600 .
C18 H18B 0.9600 .
C18 H18C 0.9600 .
C19 H19A 0.9600 .
C19 H19B 0.9600 .
C19 H19C 0.9600 .
C20 C25 1.387(8) .
C20 C21 1.416(8) .
C20 N2 1.446(7) .
C21 C22 1.372(9) .
C21 C26 1.537(9) .
C22 C23 1.380(11) .
C22 H22 0.9300 .
C23 C24 1.397(10) .
C23 H23 0.9300 .
C24 C25 1.371(9) .
C24 H24 0.9300 .
C25 C29 1.537(9) .
C26 C28 1.498(12) .
C26 C27 1.517(10) .
C26 H26 0.9800 .
C27 H27A 0.9600 .
C27 H27B 0.9600 .
C27 H27C 0.9600 .
C28 H28A 0.9600 .
C28 H28B 0.9600 .
C28 H28C 0.9600 .
C29 C30 1.509(10) .
C29 C31 1.532(10) .
C29 H29 0.9800 .
C30 H30A 0.9600 .
C30 H30B 0.9600 .
C30 H30C 0.9600 .
C31 H31A 0.9600 .
C31 H31B 0.9600 .
C31 H31C 0.9600 .
N1 Pd1 2.061(4) .
N2 Pd1 2.068(4) .
Br1 Pd1 2.3889(8) .
Br2 Pd1 2.3949(9) .

loop_
_geom_torsion_atom_site_label_1
_geom_torsion_atom_site_label_2
_geom_torsion_atom_site_label_3
_geom_torsion_atom_site_label_4
_geom_torsion
_geom_torsion_site_symmetry_1
_geom_torsion_site_symmetry_4
N1 C1 C2 C7 -3.2(13) . 5_755
C5 C1 C2 C7 178.9(7) . 5_755
N1 C1 C2 C3 179.0(6) . .
C5 C1 C2 C3 1.1(6) . .
C7 C2 C3 C3 2.2(10) 5_755 5_755
C1 C2 C3 C3 -179.5(7) . 5_755
C7 C2 C3 C4 178.9(5) 5_755 .
C1 C2 C3 C4 -2.8(7) . .
C3 C3 C4 C6 -3.7(10) 5_755 .
C2 C3 C4 C6 179.6(5) . .
C3 C3 C4 C5 179.9(7) 5_755 .
C2 C3 C4 C5 3.2(7) . .
C6 C4 C5 N2 3.1(12) . .
C3 C4 C5 N2 178.4(6) . .
C6 C4 C5 C1 -177.5(7) . .
C3 C4 C5 C1 -2.2(6) . .
N1 C1 C5 N2 1.8(8) . .
C2 C1 C5 N2 -179.8(5) . .
N1 C1 C5 C4 -177.8(5) . .
C2 C1 C5 C4 0.7(6) . .
C3 C4 C6 C7 2.8(9) . .
C5 C4 C6 C7 177.6(6) . .
C4 C6 C7 C2 -1.7(9) . 5_755
C13 C8 C9 C10 -0.7(9) . .
N1 C8 C9 C10 -178.5(5) . .
C13 C8 C9 C14 178.6(6) . .
N1 C8 C9 C14 0.9(9) . .
C8 C9 C10 C11 -0.9(10) . .
C14 C9 C10 C11 179.7(7) . .
C9 C10 C11 C12 1.2(12) . .
C10 C11 C12 C13 0.1(12) . .
C9 C8 C13 C12 1.9(10) . .
N1 C8 C13 C12 179.6(5) . .
C9 C8 C13 C17 -178.5(6) . .
N1 C8 C13 C17 -0.8(9) . .
C11 C12 C13 C8 -1.5(10) . .
C11 C12 C13 C17 178.9(7) . .
C8 C9 C14 C15 -113.3(8) . .
C10 C9 C14 C15 66.0(10) . .
C8 C9 C14 C16 122.4(8) . .
C10 C9 C14 C16 -58.3(9) . .
C8 C13 C17 C18 -112.7(10) . .
C12 C13 C17 C18 66.9(11) . .
C8 C13 C17 C19 126.6(8) . .
C12 C13 C17 C19 -53.8(10) . .
C25 C20 C21 C22 0.8(9) . .
N2 C20 C21 C22 -178.4(5) . .
C25 C20 C21 C26 -173.9(6) . .
N2 C20 C21 C26 6.9(8) . .
C20 C21 C22 C23 -1.4(10) . .
C26 C21 C22 C23 173.3(7) . .
C21 C22 C23 C24 1.5(12) . .
C22 C23 C24 C25 -0.8(12) . .
C23 C24 C25 C20 0.2(10) . .
C23 C24 C25 C29 178.2(7) . .
C21 C20 C25 C24 -0.1(9) . .
N2 C20 C25 C24 179.1(5) . .
C21 C20 C25 C29 -178.2(5) . .
N2 C20 C25 C29 1.0(8) . .
C22 C21 C26 C28 -83.8(9) . .
C20 C21 C26 C28 90.6(8) . .
C22 C21 C26 C27 41.9(9) . .
C20 C21 C26 C27 -143.7(7) . .
C24 C25 C29 C30 -84.2(8) . .
C20 C25 C29 C30 93.8(7) . .
C24 C25 C29 C31 40.4(9) . .
C20 C25 C29 C31 -141.6(6) . .
C2 C1 N1 C8 -0.2(10) . .
C5 C1 N1 C8 177.5(4) . .
C2 C1 N1 Pd1 178.2(6) . .
C5 C1 N1 Pd1 -4.0(6) . .
C9 C8 N1 C1 -91.0(6) . .
C13 C8 N1 C1 91.1(7) . .
C9 C8 N1 Pd1 90.8(6) . .
C13 C8 N1 Pd1 -87.1(6) . .
C4 C5 N2 C20 5.3(9) . .
C1 C5 N2 C20 -174.1(5) . .
C4 C5 N2 Pd1 -179.2(5) . .
C1 C5 N2 Pd1 1.4(6) . .
C25 C20 N2 C5 -103.0(6) . .
C21 C20 N2 C5 76.3(7) . .
C25 C20 N2 Pd1 82.3(6) . .
C21 C20 N2 Pd1 -98.5(5) . .
C1 N1 Pd1 N2 3.7(4) . .
C8 N1 Pd1 N2 -178.0(5) . .
C1 N1 Pd1 Br1 -178.4(4) . .
C8 N1 Pd1 Br1 -0.1(4) . .
C1 N1 Pd1 Br2 -33.3(14) . .
C8 N1 Pd1 Br2 145.0(10) . .
C5 N2 Pd1 N1 -2.6(4) . .
C20 N2 Pd1 N1 172.4(5) . .
C5 N2 Pd1 Br1 -24.6(15) . .
C20 N2 Pd1 Br1 150.4(10) . .
C5 N2 Pd1 Br2 173.8(4) . .
C20 N2 Pd1 Br2 -11.2(4) . .
